data_7208418
loop_
_publ_author_name
'Yu, Zhipeng'
'Duan, Yaya'
'Cheng, Longhuai'
'Han, Zhili'
'Zheng, Zheng'
'Zhou, Hongping'
'Wu, Jieying'
'Tian, Yupeng'

_publ_section_title
;
 Aggregation induced emission in the rotatable molecules: the essential
 role of molecular interaction
;
_journal_issue 33
_journal_name_full 'Journal of Materials Chemistry'
_journal_page_first 16927
_journal_paper_doi 10.1039/c2jm32405a
_journal_volume 22
_journal_year 2012
_chemical_formula_sum 'C34 H50 N4 O8'
_chemical_formula_weight 642.78
_chemical_name_systematic
;
?
;
_space_group_IT_number 14
_symmetry_cell_setting monoclinic
_symmetry_space_group_name_Hall '-P 2ybc'
_symmetry_space_group_name_H-M 'P 1 21/c 1'
_atom_sites_solution_hydrogens geom
_atom_sites_solution_primary direct
_atom_sites_solution_secondary difmap
_audit_creation_method SHELXL-97
_cell_angle_alpha 90.000(5)
_cell_angle_beta 94.859(5)
_cell_angle_gamma 90.000(5)
_cell_formula_units_Z 2
_cell_length_a 22.369(5)
_cell_length_b 8.740(5)
_cell_length_c 8.395(5)
_cell_measurement_reflns_used 4700
_cell_measurement_temperature 298(2)
_cell_measurement_theta_max 27.53
_cell_measurement_theta_min 2.50
_cell_volume 1635.4(14)
_computing_cell_refinement 'Bruker SMART'
_computing_data_collection 'Bruker SMART'
_computing_data_reduction 'Bruker SAINT'
_computing_molecular_graphics 'Bruker SHELXTL'
_computing_publication_material 'Bruker SHELXTL'
_computing_structure_refinement 'SHELXL-97 (Sheldrick, 1997)'
_computing_structure_solution 'SHELXS-97 (Sheldrick, 1990)'
_diffrn_ambient_temperature 298(2)
_diffrn_measured_fraction_theta_full 0.994
_diffrn_measured_fraction_theta_max 0.994
_diffrn_measurement_device_type 'CCD area detector'
_diffrn_measurement_method 'phi and omega scans'
_diffrn_radiation_monochromator graphite
_diffrn_radiation_source 'fine-focus sealed tube'
_diffrn_radiation_type MoK\a
_diffrn_radiation_wavelength 0.71069
_diffrn_reflns_av_R_equivalents 0.0137
_diffrn_reflns_av_sigmaI/netI 0.0203
_diffrn_reflns_limit_h_max 25
_diffrn_reflns_limit_h_min -26
_diffrn_reflns_limit_k_max 9
_diffrn_reflns_limit_k_min -10
_diffrn_reflns_limit_l_max 9
_diffrn_reflns_limit_l_min -9
_diffrn_reflns_number 5422
_diffrn_reflns_theta_full 24.99
_diffrn_reflns_theta_max 24.99
_diffrn_reflns_theta_min 1.83
_exptl_absorpt_coefficient_mu 0.093
_exptl_absorpt_correction_T_max 0.9816
_exptl_absorpt_correction_T_min 0.9726
_exptl_absorpt_correction_type none
_exptl_crystal_density_diffrn 1.305
_exptl_crystal_density_method 'not measured'
_exptl_crystal_F_000 692
_exptl_crystal_size_max 0.30
_exptl_crystal_size_mid 0.20
_exptl_crystal_size_min 0.20
_refine_diff_density_max 0.189
_refine_diff_density_min -0.295
_refine_diff_density_rms 0.065
_refine_ls_extinction_method none
_refine_ls_goodness_of_fit_ref 1.259
_refine_ls_hydrogen_treatment constr
_refine_ls_matrix_type full
_refine_ls_number_parameters 208
_refine_ls_number_reflns 2862
_refine_ls_number_restraints 0
_refine_ls_restrained_S_all 1.259
_refine_ls_R_factor_all 0.0380
_refine_ls_R_factor_gt 0.0363
_refine_ls_shift/su_max 0.000
_refine_ls_shift/su_mean 0.000
_refine_ls_structure_factor_coef Fsqd
_refine_ls_weighting_details 'calc w=1/[\s^2^(Fo^2^)+(0.1000P)^2^+0.0000P] where P=(Fo^2^+2Fc^2^)/3'
_refine_ls_weighting_scheme calc
_refine_ls_wR_factor_gt 0.1356
_refine_ls_wR_factor_ref 0.1398
_reflns_number_gt 2689
_reflns_number_total 2862
_reflns_threshold_expression >2sigma(I)
_cod_data_source_file c2jm32405a.txt
_cod_data_source_block sys3
_cod_depositor_comments
;
The following automatic conversions were performed:

'_symmetry_cell_setting' value 'Monoclinic' changed to 'monoclinic'
according to /home/saulius/struct/CIF-dictionaries/cif_core.dic
dictionary named 'cif_core.dic' version 2.4.1 from 2010-06-29.

Automatic conversion script
Id: cif_fix_values 1891 2012-01-12 08:04:46Z andrius 
;
_cod_original_sg_symbol_H-M 'P2(1)/c '
_cod_database_code 7208418

loop_
_symmetry_equiv_pos_as_xyz
'x, y, z'
'-x, y+1/2, -z+1/2'
'-x, -y, -z'
'x, -y-1/2, z-1/2'

loop_
_atom_site_label
_atom_site_type_symbol
_atom_site_fract_x
_atom_site_fract_y
_atom_site_fract_z
_atom_site_U_iso_or_equiv
_atom_site_adp_type
_atom_site_occupancy
_atom_site_symmetry_multiplicity
_atom_site_calc_flag
_atom_site_refinement_flags
O1 O 0.22532(3) 1.17255(9) 0.13496(10) 0.0189(2) Uani 1 1 d .
O4 O 0.20493(3) 0.70172(9) 0.36219(9) 0.0172(2) Uani 1 1 d .
O3 O 0.08026(3) 0.81035(9) 0.27321(9) 0.0177(2) Uani 1 1 d .
O2 O 0.11636(3) 1.12818(9) 0.27551(9) 0.0192(2) Uani 1 1 d .
N1 N 0.47917(4) 0.97468(11) 0.93795(11) 0.0158(3) Uani 1 1 d .
N2 N 0.32367(4) 0.96192(11) 0.25226(11) 0.0155(3) Uani 1 1 d .
C2 C 0.44302(5) 1.02511(13) 0.66529(13) 0.0141(3) Uani 1 1 d .
C4 C 0.40322(5) 1.10835(13) 0.40061(13) 0.0150(3) Uani 1 1 d .
H4 H 0.4029 1.1799 0.3185 0.018 Uiso 1 1 calc R
C13 C 0.05517(5) 0.92873(14) 0.36284(13) 0.0195(3) Uani 1 1 d .
H13A H 0.0783 0.9408 0.4651 0.023 Uiso 1 1 calc R
H13B H 0.0142 0.9032 0.3824 0.023 Uiso 1 1 calc R
C5 C 0.36441(4) 0.98177(13) 0.38509(12) 0.0144(3) Uani 1 1 d .
C17 C 0.28095(5) 0.83573(13) 0.24590(13) 0.0150(3) Uani 1 1 d .
H17A H 0.3026 0.7423 0.2749 0.018 Uiso 1 1 calc R
H17B H 0.2639 0.8244 0.1364 0.018 Uiso 1 1 calc R
C3 C 0.44204(5) 1.12778(12) 0.53738(13) 0.0150(3) Uani 1 1 d .
H3 H 0.4680 1.2111 0.5440 0.018 Uiso 1 1 calc R
C1 C 0.48215(4) 1.05405(12) 0.80985(13) 0.0145(3) Uani 1 1 d .
H1 H 0.5102 1.1325 0.8095 0.017 Uiso 1 1 calc R
C15 C 0.15664(5) 0.68904(14) 0.46265(13) 0.0179(3) Uani 1 1 d .
H15A H 0.1567 0.7777 0.5322 0.021 Uiso 1 1 calc R
H15B H 0.1626 0.5989 0.5295 0.021 Uiso 1 1 calc R
C8 C 0.32279(5) 1.06741(14) 0.11704(13) 0.0175(3) Uani 1 1 d .
H8A H 0.3058 1.0153 0.0217 0.021 Uiso 1 1 calc R
H8B H 0.3637 1.0951 0.0998 0.021 Uiso 1 1 calc R
C9 C 0.28718(5) 1.21233(14) 0.13992(14) 0.0193(3) Uani 1 1 d .
H9A H 0.3000 1.2590 0.2420 0.023 Uiso 1 1 calc R
H9B H 0.2936 1.2851 0.0558 0.023 Uiso 1 1 calc R
C14 C 0.09641(5) 0.67779(14) 0.36609(14) 0.0181(3) Uani 1 1 d .
H14A H 0.0971 0.5904 0.2950 0.022 Uiso 1 1 calc R
H14B H 0.0657 0.6591 0.4386 0.022 Uiso 1 1 calc R
C11 C 0.12484(5) 1.24507(14) 0.16302(14) 0.0224(3) Uani 1 1 d .
H11A H 0.0987 1.3309 0.1810 0.027 Uiso 1 1 calc R
H11B H 0.1146 1.2069 0.0556 0.027 Uiso 1 1 calc R
C12 C 0.05630(5) 1.07479(14) 0.26852(14) 0.0203(3) Uani 1 1 d .
H12A H 0.0414 1.0565 0.1583 0.024 Uiso 1 1 calc R
H12B H 0.0309 1.1509 0.3131 0.024 Uiso 1 1 calc R
C16 C 0.22976(5) 0.85243(13) 0.35353(13) 0.0148(3) Uani 1 1 d .
H16A H 0.2446 0.8883 0.4589 0.018 Uiso 1 1 calc R
H16B H 0.1999 0.9239 0.3079 0.018 Uiso 1 1 calc R
C6 C 0.36791(5) 0.87453(13) 0.51178(14) 0.0150(3) Uani 1 1 d .
H6 H 0.3442 0.7870 0.5028 0.018 Uiso 1 1 calc R
C7 C 0.40555(5) 0.89693(13) 0.64789(13) 0.0149(3) Uani 1 1 d .
H7 H 0.4061 0.8255 0.7301 0.018 Uiso 1 1 calc R
C10 C 0.18894(5) 1.29646(13) 0.17966(16) 0.0229(3) Uani 1 1 d .
H10A H 0.1941 1.3840 0.1111 0.027 Uiso 1 1 calc R
H10B H 0.2004 1.3263 0.2893 0.027 Uiso 1 1 calc R

loop_
_atom_site_aniso_label
_atom_site_aniso_U_11
_atom_site_aniso_U_22
_atom_site_aniso_U_33
_atom_site_aniso_U_23
_atom_site_aniso_U_13
_atom_site_aniso_U_12
O1 0.0166(5) 0.0167(5) 0.0233(5) 0.0004(3) 0.0010(3) 0.0000(3)
O4 0.0171(4) 0.0165(5) 0.0185(5) -0.0010(3) 0.0033(3) -0.0032(3)
O3 0.0185(4) 0.0182(5) 0.0162(5) 0.0001(3) 0.0013(3) 0.0018(3)
O2 0.0157(4) 0.0200(5) 0.0216(5) 0.0030(3) 0.0002(3) -0.0002(3)
N1 0.0158(5) 0.0155(5) 0.0154(5) -0.0017(4) -0.0035(4) 0.0007(4)
N2 0.0151(5) 0.0176(5) 0.0131(5) 0.0017(4) -0.0018(4) -0.0023(4)
C2 0.0125(5) 0.0153(6) 0.0147(6) -0.0009(4) 0.0020(4) 0.0022(4)
C4 0.0159(6) 0.0147(6) 0.0145(6) 0.0027(4) 0.0024(4) 0.0014(4)
C13 0.0165(6) 0.0223(7) 0.0200(6) -0.0029(5) 0.0037(4) 0.0002(5)
C5 0.0125(5) 0.0164(6) 0.0142(6) -0.0028(4) 0.0008(4) 0.0026(4)
C17 0.0136(6) 0.0161(6) 0.0148(6) -0.0017(4) -0.0014(4) 0.0001(4)
C3 0.0128(5) 0.0132(6) 0.0192(6) -0.0023(4) 0.0027(4) -0.0010(4)
C1 0.0127(5) 0.0125(5) 0.0182(6) -0.0016(4) 0.0011(4) 0.0002(4)
C15 0.0175(6) 0.0212(6) 0.0150(6) 0.0029(4) 0.0014(5) -0.0023(4)
C8 0.0165(6) 0.0230(7) 0.0128(6) 0.0009(5) 0.0003(4) -0.0023(4)
C9 0.0182(6) 0.0207(7) 0.0188(6) 0.0036(5) -0.0003(5) -0.0044(5)
C14 0.0172(6) 0.0175(6) 0.0193(6) 0.0023(4) 0.0005(5) -0.0021(4)
C11 0.0230(6) 0.0163(7) 0.0275(7) 0.0054(5) 0.0004(5) 0.0054(5)
C12 0.0139(5) 0.0223(7) 0.0245(6) -0.0029(5) 0.0011(4) 0.0031(4)
C16 0.0142(5) 0.0143(6) 0.0154(6) -0.0002(4) -0.0008(4) -0.0007(4)
C6 0.0132(5) 0.0128(6) 0.0189(6) -0.0007(4) 0.0011(4) -0.0009(4)
C7 0.0157(5) 0.0141(6) 0.0152(6) 0.0022(4) 0.0023(4) 0.0023(4)
C10 0.0244(6) 0.0140(6) 0.0306(7) 0.0041(5) 0.0039(5) 0.0022(5)

loop_
_atom_type_symbol
_atom_type_description
_atom_type_scat_dispersion_real
_atom_type_scat_dispersion_imag
_atom_type_scat_source
C C 0.0033 0.0016 'International Tables Vol C Tables 4.2.6.8 and 6.1.1.4'
H H 0.0000 0.0000 'International Tables Vol C Tables 4.2.6.8 and 6.1.1.4'
N N 0.0061 0.0033 'International Tables Vol C Tables 4.2.6.8 and 6.1.1.4'
O O 0.0106 0.0060 'International Tables Vol C Tables 4.2.6.8 and 6.1.1.4'

loop_
_geom_angle_atom_site_label_1
_geom_angle_atom_site_label_2
_geom_angle_atom_site_label_3
_geom_angle
_geom_angle_site_symmetry_3
C10 O1 C9 112.48(9) .
C15 O4 C16 114.61(9) .
C13 O3 C14 113.26(9) .
C11 O2 C12 112.95(8) .
C1 N1 N1 111.77(12) 3_677
C5 N2 C17 120.48(9) .
C5 N2 C8 120.62(9) .
C17 N2 C8 118.91(9) .
C3 C2 C7 117.61(10) .
C3 C2 C1 119.83(11) .
C7 C2 C1 122.56(10) .
C3 C4 C5 120.70(10) .
C3 C4 H4 119.7 .
C5 C4 H4 119.7 .
O3 C13 C12 108.30(10) .
O3 C13 H13A 110.0 .
C12 C13 H13A 110.0 .
O3 C13 H13B 110.0 .
C12 C13 H13B 110.0 .
H13A C13 H13B 108.4 .
N2 C5 C4 122.04(10) .
N2 C5 C6 120.75(10) .
C4 C5 C6 117.21(10) .
N2 C17 C16 115.40(9) .
N2 C17 H17A 108.4 .
C16 C17 H17A 108.4 .
N2 C17 H17B 108.4 .
C16 C17 H17B 108.4 .
H17A C17 H17B 107.5 .
C4 C3 C2 121.60(11) .
C4 C3 H3 119.2 .
C2 C3 H3 119.2 .
N1 C1 C2 122.19(10) .
N1 C1 H1 118.9 .
C2 C1 H1 118.9 .
O4 C15 C14 111.80(10) .
O4 C15 H15A 109.3 .
C14 C15 H15A 109.3 .
O4 C15 H15B 109.3 .
C14 C15 H15B 109.3 .
H15A C15 H15B 107.9 .
N2 C8 C9 113.65(10) .
N2 C8 H8A 108.8 .
C9 C8 H8A 108.8 .
N2 C8 H8B 108.8 .
C9 C8 H8B 108.8 .
H8A C8 H8B 107.7 .
O1 C9 C8 108.17(9) .
O1 C9 H9A 110.1 .
C8 C9 H9A 110.1 .
O1 C9 H9B 110.1 .
C8 C9 H9B 110.1 .
H9A C9 H9B 108.4 .
O3 C14 C15 114.36(9) .
O3 C14 H14A 108.7 .
C15 C14 H14A 108.7 .
O3 C14 H14B 108.7 .
C15 C14 H14B 108.7 .
H14A C14 H14B 107.6 .
O2 C11 C10 109.62(9) .
O2 C11 H11A 109.7 .
C10 C11 H11A 109.7 .
O2 C11 H11B 109.7 .
C10 C11 H11B 109.7 .
H11A C11 H11B 108.2 .
O2 C12 C13 108.39(9) .
O2 C12 H12A 110.0 .
C13 C12 H12A 110.0 .
O2 C12 H12B 110.0 .
C13 C12 H12B 110.0 .
H12A C12 H12B 108.4 .
O4 C16 C17 104.82(9) .
O4 C16 H16A 110.8 .
C17 C16 H16A 110.8 .
O4 C16 H16B 110.8 .
C17 C16 H16B 110.8 .
H16A C16 H16B 108.9 .
C7 C6 C5 121.43(11) .
C7 C6 H6 119.3 .
C5 C6 H6 119.3 .
C6 C7 C2 121.34(10) .
C6 C7 H7 119.3 .
C2 C7 H7 119.3 .
O1 C10 C11 108.14(10) .
O1 C10 H10A 110.1 .
C11 C10 H10A 110.1 .
O1 C10 H10B 110.1 .
C11 C10 H10B 110.1 .
H10A C10 H10B 108.4 .

loop_
_geom_bond_atom_site_label_1
_geom_bond_atom_site_label_2
_geom_bond_distance
_geom_bond_site_symmetry_2
O1 C10 1.4240(15) .
O1 C9 1.4240(13) .
O4 C15 1.4299(14) .
O4 C16 1.4337(15) .
O3 C13 1.4224(14) .
O3 C14 1.4259(15) .
O2 C11 1.4148(15) .
O2 C12 1.4188(13) .
N1 C1 1.2862(16) .
N1 N1 1.4091(18) 3_677
N2 C5 1.3899(14) .
N2 C17 1.4574(15) .
N2 C8 1.4613(16) .
C2 C3 1.3981(17) .
C2 C7 1.3993(16) .
C2 C1 1.4570(15) .
C4 C3 1.3901(16) .
C4 C5 1.4056(16) .
C4 H4 0.9300 .
C13 C12 1.5035(18) .
C13 H13A 0.9700 .
C13 H13B 0.9700 .
C5 C6 1.4148(17) .
C17 C16 1.5244(15) .
C17 H17A 0.9700 .
C17 H17B 0.9700 .
C3 H3 0.9300 .
C1 H1 0.9300 .
C15 C14 1.5156(15) .
C15 H15A 0.9700 .
C15 H15B 0.9700 .
C8 C9 1.5171(17) .
C8 H8A 0.9700 .
C8 H8B 0.9700 .
C9 H9A 0.9700 .
C9 H9B 0.9700 .
C14 H14A 0.9700 .
C14 H14B 0.9700 .
C11 C10 1.4976(16) .
C11 H11A 0.9700 .
C11 H11B 0.9700 .
C12 H12A 0.9700 .
C12 H12B 0.9700 .
C16 H16A 0.9700 .
C16 H16B 0.9700 .
C6 C7 1.3747(17) .
C6 H6 0.9300 .
C7 H7 0.9300 .
C10 H10A 0.9700 .
C10 H10B 0.9700 .

loop_
_geom_torsion_atom_site_label_1
_geom_torsion_atom_site_label_2
_geom_torsion_atom_site_label_3
_geom_torsion_atom_site_label_4
_geom_torsion
_geom_torsion_site_symmetry_1
C14 O3 C13 C12 164.15(8) .
C17 N2 C5 C4 -175.20(9) .
C8 N2 C5 C4 4.56(16) .
C17 N2 C5 C6 4.22(15) .
C8 N2 C5 C6 -176.03(9) .
C3 C4 C5 N2 177.78(10) .
C3 C4 C5 C6 -1.66(15) .
C5 N2 C17 C16 72.75(13) .
C8 N2 C17 C16 -107.01(12) .
C5 C4 C3 C2 -1.51(17) .
C7 C2 C3 C4 3.19(16) .
C1 C2 C3 C4 -176.78(10) .
N1 N1 C1 C2 -179.19(10) 3_677
C3 C2 C1 N1 170.83(10) .
C7 C2 C1 N1 -9.14(16) .
C16 O4 C15 C14 104.30(10) .
C5 N2 C8 C9 -83.11(12) .
C17 N2 C8 C9 96.65(12) .
C10 O1 C9 C8 170.95(9) .
N2 C8 C9 O1 -69.33(11) .
C13 O3 C14 C15 -81.74(12) .
O4 C15 C14 O3 -64.09(13) .
C12 O2 C11 C10 179.20(9) .
C11 O2 C12 C13 166.80(9) .
O3 C13 C12 O2 -73.72(11) .
C15 O4 C16 C17 178.14(8) .
N2 C17 C16 O4 -163.97(8) .
N2 C5 C6 C7 -176.29(10) .
C4 C5 C6 C7 3.15(15) .
C5 C6 C7 C2 -1.49(16) .
C3 C2 C7 C6 -1.70(16) .
C1 C2 C7 C6 178.27(10) .
C9 O1 C10 C11 177.37(9) .
O2 C11 C10 O1 65.88(13) .
